data_7715574
loop_
_publ_author_name
'Wu, Andrew'
'Hillesheim, Patrick C.'
'Nelson, Peter N.'
'Zeller, Matthias'
'Carignan, Gia'
'Li, Jing'
'Ki, Daniel W.'

_publ_section_title
;
 New type of tin(IV) complex based turn-on fluorescent chemosensor for
 fluoride ion recognition: elucidating the effect of molecular structure
 on sensing property.
;
_journal_issue 16
_journal_name_full 'Dalton transactions (Cambridge, England : 2003)'
_journal_page_first 6932
_journal_page_last 6940
_journal_paper_doi 10.1039/d4dt00461b
_journal_volume 53
_journal_year 2024
_chemical_formula_sum 'C20 H16 F2 N2 O2 Sn'
_chemical_formula_weight 473.04
_space_group_crystal_system triclinic
_space_group_IT_number 2
_space_group_name_Hall '-P 1'
_space_group_name_H-M_alt 'P -1'
_atom_sites_solution_hydrogens geom
_atom_sites_solution_primary dual
_atom_sites_solution_secondary difmap
_audit_creation_method SHELXL-2018/3
_audit_update_record
;
2023-12-12 deposited with the CCDC.	2024-03-28 downloaded from the CCDC.
;
_cell_angle_alpha 70.205(3)
_cell_angle_beta 75.540(3)
_cell_angle_gamma 66.973(3)
_cell_formula_units_Z 2
_cell_length_a 7.7896(5)
_cell_length_b 9.5538(5)
_cell_length_c 13.4786(8)
_cell_measurement_reflns_used 9866
_cell_measurement_temperature 150(2)
_cell_measurement_theta_max 33.1856
_cell_measurement_theta_min 2.8679
_cell_volume 860.61(9)
_computing_cell_refinement 'SAINT V8.40B (Bruker, 2020)'
_computing_data_collection 'Apex4 v2022.1-1 (Bruker, 2022)'
_computing_data_reduction 'SAINT V8.40B (Bruker, 2020)'
_computing_structure_refinement
;  
SHELXL-2018/3 (Sheldrick, 2015a, 2018), 
SHELXLE Rev1385 (H\"ubschle et al., 2011)
;
_computing_structure_solution 'SHELXT (Sheldrick, 2015b)'
_diffrn_ambient_temperature 150(2)
_diffrn_detector_area_resol_mean 7.4074
_diffrn_detector_type 'PhotonII charge-integrating pixel array (CPAD)'
_diffrn_measured_fraction_theta_full 0.999
_diffrn_measured_fraction_theta_max 0.997
_diffrn_measurement_device 'three circle diffractometer'
_diffrn_measurement_device_type 'Bruker AXS D8 Quest'
_diffrn_measurement_method 'omega and phi scans'
_diffrn_radiation_monochromator 'Triumph curved graphite crystal'
_diffrn_radiation_type MoK\a
_diffrn_radiation_wavelength 0.71073
_diffrn_reflns_av_R_equivalents 0.0519
_diffrn_reflns_av_unetI/netI 0.0328
_diffrn_reflns_Laue_measured_fraction_full 0.999
_diffrn_reflns_Laue_measured_fraction_max 0.997
_diffrn_reflns_limit_h_max 11
_diffrn_reflns_limit_h_min -11
_diffrn_reflns_limit_k_max 14
_diffrn_reflns_limit_k_min -14
_diffrn_reflns_limit_l_max 20
_diffrn_reflns_limit_l_min -20
_diffrn_reflns_number 44029
_diffrn_reflns_point_group_measured_fraction_full 0.999
_diffrn_reflns_point_group_measured_fraction_max 0.997
_diffrn_reflns_theta_full 25.242
_diffrn_reflns_theta_max 33.216
_diffrn_reflns_theta_min 2.868
_diffrn_source 'fine focus sealed tube X-ray source'
_diffrn_source_current '30 mA'
_diffrn_source_voltage '50 kV'
_exptl_absorpt_coefficient_mu 1.524
_exptl_absorpt_correction_T_max 0.7465
_exptl_absorpt_correction_T_min 0.6836
_exptl_absorpt_correction_type multi-scan
_exptl_absorpt_process_details
;
 SADABS 2016/2: Krause, L., Herbst-Irmer, R., Sheldrick G.M. & Stalke D.,
 J. Appl. Cryst. 48 (2015) 3-10
;
_exptl_crystal_colour colourless
_exptl_crystal_density_diffrn 1.825
_exptl_crystal_description fragment
_exptl_crystal_F_000 468
_exptl_crystal_size_max 0.050
_exptl_crystal_size_mid 0.040
_exptl_crystal_size_min 0.030
_refine_diff_density_max 1.572
_refine_diff_density_min -0.879
_refine_diff_density_rms 0.110
_refine_ls_extinction_method none
_refine_ls_goodness_of_fit_ref 1.065
_refine_ls_hydrogen_treatment constr
_refine_ls_matrix_type full
_refine_ls_number_parameters 246
_refine_ls_number_reflns 6561
_refine_ls_number_restraints 0
_refine_ls_restrained_S_all 1.065
_refine_ls_R_factor_all 0.0397
_refine_ls_R_factor_gt 0.0304
_refine_ls_shift/su_max 0.001
_refine_ls_shift/su_mean 0.000
_refine_ls_structure_factor_coef Fsqd
_refine_ls_weighting_details 'w=1/[\s^2^(Fo^2^)+(0.0243P)^2^+1.0061P] where P=(Fo^2^+2Fc^2^)/3'
_refine_ls_weighting_scheme calc
_refine_ls_wR_factor_gt 0.0649
_refine_ls_wR_factor_ref 0.0676
_reflns_Friedel_coverage 0.000
_reflns_number_gt 5697
_reflns_number_total 6561
_reflns_threshold_expression 'I > 2\s(I)'
_cod_data_source_file d4dt00461b2.cif
_cod_data_source_block AW1_136A_0m
_cod_depositor_comments 'Adding full bibliography for 7715574--7715575.cif.'
_cod_database_code 7715574
_shelx_shelxl_version_number 2018/3
_shelx_space_group_comment
;
The symmetry employed for this shelxl refinement is uniquely defined
by the following loop, which should always be used as a source of
symmetry information in preference to the above space-group names.
They are only intended as comments.
;
_shelx_estimated_absorpt_t_min 0.928
_shelx_estimated_absorpt_t_max 0.956

loop_
_space_group_symop_operation_xyz
'x, y, z'
'-x, -y, -z'

loop_
_atom_site_label
_atom_site_type_symbol
_atom_site_fract_x
_atom_site_fract_y
_atom_site_fract_z
_atom_site_U_iso_or_equiv
_atom_site_adp_type
_atom_site_occupancy
_atom_site_site_symmetry_order
_atom_site_calc_flag
_atom_site_refinement_flags_posn
_atom_site_refinement_flags_adp
_atom_site_refinement_flags_occupancy
_atom_site_disorder_assembly
_atom_site_disorder_group
Sn1 Sn 0.77944(2) 0.71943(2) 0.74851(2) 0.01757(4) Uani 1 1 d . . . . .
F1 F 0.89827(19) 0.84219(15) 0.78126(10) 0.0252(3) Uani 1 1 d . . . . .
F2 F 1.03603(19) 0.57736(16) 0.72025(10) 0.0264(3) Uani 1 1 d . . . . .
O1_2 O 0.5272(2) 0.88817(18) 0.77379(13) 0.0248(3) Uani 1 1 d . . . . .
N1_2 N 0.7572(2) 0.87905(19) 0.58754(13) 0.0182(3) Uani 1 1 d . . . . .
C1_2 C 0.5070(3) 1.0236(2) 0.69587(16) 0.0205(4) Uani 1 1 d . . . . .
C2_2 C 0.3733(3) 1.1655(3) 0.70683(19) 0.0271(4) Uani 1 1 d . . . . .
H2_2 H 0.292714 1.170066 0.772295 0.033 Uiso 1 1 calc R U . . .
C3_2 C 0.3547(4) 1.3042(3) 0.6218(2) 0.0335(5) Uani 1 1 d . . . . .
H3_2 H 0.264010 1.401236 0.631830 0.040 Uiso 1 1 calc R U . . .
C4_2 C 0.4643(4) 1.3021(3) 0.5251(2) 0.0317(5) Uani 1 1 d . . . . .
H4_2 H 0.447487 1.396359 0.468537 0.038 Uiso 1 1 calc R U . . .
C5_2 C 0.6023(3) 1.1593(2) 0.50996(17) 0.0243(4) Uani 1 1 d . . . . .
C6_2 C 0.6239(3) 1.0219(2) 0.59629(16) 0.0191(4) Uani 1 1 d . . . . .
C7_2 C 0.7214(4) 1.1425(3) 0.41337(18) 0.0289(5) Uani 1 1 d . . . . .
H7_2 H 0.713825 1.232088 0.353549 0.035 Uiso 1 1 calc R U . . .
C8_2 C 0.8468(4) 0.9985(3) 0.40598(17) 0.0264(4) Uani 1 1 d . . . . .
H8_2 H 0.923512 0.987878 0.340201 0.032 Uiso 1 1 calc R U . . .
C9_2 C 0.8645(3) 0.8642(3) 0.49481(16) 0.0205(4) Uani 1 1 d . . . . .
C10_2 C 1.0008(3) 0.7054(3) 0.48641(18) 0.0267(4) Uani 1 1 d . . . . .
H10A_2 H 1.016192 0.697928 0.413749 0.040 Uiso 1 1 calc R U . . .
H10B_2 H 0.952676 0.622983 0.536507 0.040 Uiso 1 1 calc R U . . .
H10C_2 H 1.122677 0.691215 0.503461 0.040 Uiso 1 1 calc R U . . .
O1_3 O 0.6832(2) 0.57103(18) 0.71730(12) 0.0235(3) Uani 1 1 d . . . . .
N1_3 N 0.7443(3) 0.5626(2) 0.90863(13) 0.0194(3) Uani 1 1 d . . . . .
C1_3 C 0.7068(3) 0.4346(2) 0.79460(16) 0.0209(4) Uani 1 1 d . . . . .
C2_3 C 0.7000(3) 0.3006(3) 0.78051(18) 0.0251(4) Uani 1 1 d . . . . .
H2_3 H 0.679723 0.302553 0.713352 0.030 Uiso 1 1 calc R U . . .
C3_3 C 0.7229(4) 0.1606(3) 0.8644(2) 0.0300(5) Uani 1 1 d . . . . .
H3_3 H 0.723320 0.068379 0.851874 0.036 Uiso 1 1 calc R U . . .
C4_3 C 0.7444(4) 0.1550(3) 0.9639(2) 0.0296(5) Uani 1 1 d . . . . .
H4_3 H 0.757780 0.060086 1.019772 0.036 Uiso 1 1 calc R U . . .
C5_3 C 0.7467(3) 0.2906(3) 0.98283(17) 0.0226(4) Uani 1 1 d . . . . .
C6_3 C 0.7342(3) 0.4286(2) 0.89717(16) 0.0190(3) Uani 1 1 d . . . . .
C7_3 C 0.7585(3) 0.3012(3) 1.08322(17) 0.0269(4) Uani 1 1 d . . . . .
H7_3 H 0.766833 0.212150 1.143476 0.032 Uiso 1 1 calc R U . . .
C8_3 C 0.7580(3) 0.4385(3) 1.09381(16) 0.0252(4) Uani 1 1 d . . . . .
H8_3 H 0.760456 0.445539 1.162040 0.030 Uiso 1 1 calc R U . . .
C9_3 C 0.7539(3) 0.5704(3) 1.00423(16) 0.0212(4) Uani 1 1 d . . . . .
C10_3 C 0.7579(4) 0.7181(3) 1.01678(19) 0.0300(5) Uani 1 1 d . . . . .
H10A_3 H 0.834889 0.764639 0.954911 0.045 Uiso 1 1 calc R U . . .
H10B_3 H 0.811979 0.693561 1.081470 0.045 Uiso 1 1 calc R U . . .
H10C_3 H 0.629360 0.793400 1.022220 0.045 Uiso 1 1 calc R U . . .

loop_
_atom_site_aniso_label
_atom_site_aniso_U_11
_atom_site_aniso_U_22
_atom_site_aniso_U_33
_atom_site_aniso_U_23
_atom_site_aniso_U_13
_atom_site_aniso_U_12
Sn1 0.02179(7) 0.01491(6) 0.01464(6) -0.00314(4) -0.00233(4) -0.00556(4)
F1 0.0299(7) 0.0250(6) 0.0253(6) -0.0080(5) -0.0039(5) -0.0128(5)
F2 0.0243(6) 0.0260(6) 0.0249(6) -0.0092(5) -0.0042(5) -0.0018(5)
O1_2 0.0217(7) 0.0215(7) 0.0243(7) -0.0070(6) 0.0020(6) -0.0027(6)
N1_2 0.0209(8) 0.0156(7) 0.0179(7) -0.0039(6) -0.0030(6) -0.0062(6)
C1_2 0.0209(9) 0.0195(9) 0.0223(9) -0.0077(7) -0.0061(7) -0.0044(7)
C2_2 0.0252(10) 0.0269(10) 0.0302(11) -0.0146(9) -0.0091(8) -0.0009(8)
C3_2 0.0377(13) 0.0194(10) 0.0446(14) -0.0142(9) -0.0218(11) 0.0036(9)
C4_2 0.0451(14) 0.0178(9) 0.0348(12) -0.0036(8) -0.0225(11) -0.0059(9)
C5_2 0.0353(12) 0.0185(9) 0.0226(9) -0.0013(7) -0.0138(8) -0.0103(8)
C6_2 0.0234(9) 0.0162(8) 0.0196(8) -0.0041(7) -0.0075(7) -0.0065(7)
C7_2 0.0445(14) 0.0241(10) 0.0211(10) 0.0025(8) -0.0117(9) -0.0176(10)
C8_2 0.0351(12) 0.0314(11) 0.0160(9) -0.0027(8) -0.0023(8) -0.0185(9)
C9_2 0.0224(9) 0.0248(9) 0.0171(8) -0.0051(7) -0.0023(7) -0.0115(8)
C10_2 0.0243(10) 0.0314(11) 0.0230(10) -0.0118(8) 0.0002(8) -0.0061(8)
O1_3 0.0362(9) 0.0201(7) 0.0174(6) -0.0018(5) -0.0083(6) -0.0127(6)
N1_3 0.0219(8) 0.0195(7) 0.0167(7) -0.0041(6) -0.0029(6) -0.0072(6)
C1_3 0.0229(9) 0.0206(9) 0.0188(8) -0.0038(7) -0.0029(7) -0.0082(7)
C2_3 0.0287(11) 0.0258(10) 0.0243(10) -0.0093(8) -0.0004(8) -0.0126(8)
C3_3 0.0360(13) 0.0235(10) 0.0341(12) -0.0089(9) -0.0013(10) -0.0149(9)
C4_3 0.0327(12) 0.0214(10) 0.0308(11) 0.0015(8) -0.0047(9) -0.0121(9)
C5_3 0.0210(9) 0.0232(9) 0.0209(9) -0.0008(7) -0.0040(7) -0.0086(7)
C6_3 0.0192(9) 0.0195(8) 0.0182(8) -0.0043(7) -0.0028(7) -0.0067(7)
C7_3 0.0266(11) 0.0323(11) 0.0190(9) 0.0028(8) -0.0051(8) -0.0142(9)
C8_3 0.0249(10) 0.0351(11) 0.0145(8) -0.0019(8) -0.0034(7) -0.0128(9)
C9_3 0.0216(9) 0.0257(9) 0.0178(8) -0.0070(7) -0.0011(7) -0.0093(8)
C10_3 0.0362(13) 0.0367(12) 0.0226(10) -0.0141(9) 0.0007(9) -0.0156(10)

loop_
_atom_type_symbol
_atom_type_description
_atom_type_scat_dispersion_real
_atom_type_scat_dispersion_imag
_atom_type_scat_source
C C 0.0033 0.0016 'International Tables Vol C Tables 4.2.6.8 and 6.1.1.4'
H H 0.0000 0.0000 'International Tables Vol C Tables 4.2.6.8 and 6.1.1.4'
N N 0.0061 0.0033 'International Tables Vol C Tables 4.2.6.8 and 6.1.1.4'
O O 0.0106 0.0060 'International Tables Vol C Tables 4.2.6.8 and 6.1.1.4'
F F 0.0171 0.0103 'International Tables Vol C Tables 4.2.6.8 and 6.1.1.4'
Sn Sn -0.6537 1.4246 'International Tables Vol C Tables 4.2.6.8 and 6.1.1.4'

loop_
_geom_angle_atom_site_label_1
_geom_angle_atom_site_label_2
_geom_angle_atom_site_label_3
_geom_angle
_geom_angle_site_symmetry_1
_geom_angle_site_symmetry_3
_geom_angle_publ_flag
F2 Sn1 F1 85.60(6) . . ?
F2 Sn1 O1_2 172.90(6) . . ?
F1 Sn1 O1_2 87.94(6) . . ?
F2 Sn1 O1_3 88.37(6) . . ?
F1 Sn1 O1_3 173.58(6) . . ?
O1_2 Sn1 O1_3 98.19(7) . . ?
F2 Sn1 N1_2 97.66(6) . . ?
F1 Sn1 N1_2 90.15(6) . . ?
O1_2 Sn1 N1_2 79.40(6) . . ?
O1_3 Sn1 N1_2 92.85(6) . . ?
F2 Sn1 N1_3 90.76(6) . . ?
F1 Sn1 N1_3 98.35(6) . . ?
O1_2 Sn1 N1_3 93.09(6) . . ?
O1_3 Sn1 N1_3 79.49(6) . . ?
N1_2 Sn1 N1_3 168.48(6) . . ?
C1_2 O1_2 Sn1 111.95(13) . . ?
C9_2 N1_2 C6_2 120.74(17) . . ?
C9_2 N1_2 Sn1 130.91(14) . . ?
C6_2 N1_2 Sn1 107.54(12) . . ?
O1_2 C1_2 C2_2 122.8(2) . . ?
O1_2 C1_2 C6_2 119.41(18) . . ?
C2_2 C1_2 C6_2 117.80(19) . . ?
C1_2 C2_2 C3_2 120.7(2) . . ?
C1_2 C2_2 H2_2 119.7 . . ?
C3_2 C2_2 H2_2 119.7 . . ?
C4_2 C3_2 C2_2 121.6(2) . . ?
C4_2 C3_2 H3_2 119.2 . . ?
C2_2 C3_2 H3_2 119.2 . . ?
C3_2 C4_2 C5_2 119.7(2) . . ?
C3_2 C4_2 H4_2 120.1 . . ?
C5_2 C4_2 H4_2 120.1 . . ?
C4_2 C5_2 C6_2 118.4(2) . . ?
C4_2 C5_2 C7_2 124.7(2) . . ?
C6_2 C5_2 C7_2 116.9(2) . . ?
N1_2 C6_2 C5_2 121.56(19) . . ?
N1_2 C6_2 C1_2 116.71(17) . . ?
C5_2 C6_2 C1_2 121.73(19) . . ?
C8_2 C7_2 C5_2 120.2(2) . . ?
C8_2 C7_2 H7_2 119.9 . . ?
C5_2 C7_2 H7_2 119.9 . . ?
C7_2 C8_2 C9_2 121.0(2) . . ?
C7_2 C8_2 H8_2 119.5 . . ?
C9_2 C8_2 H8_2 119.5 . . ?
N1_2 C9_2 C8_2 119.6(2) . . ?
N1_2 C9_2 C10_2 119.42(18) . . ?
C8_2 C9_2 C10_2 121.01(19) . . ?
C9_2 C10_2 H10A_2 109.5 . . ?
C9_2 C10_2 H10B_2 109.5 . . ?
H10A_2 C10_2 H10B_2 109.5 . . ?
C9_2 C10_2 H10C_2 109.5 . . ?
H10A_2 C10_2 H10C_2 109.5 . . ?
H10B_2 C10_2 H10C_2 109.5 . . ?
C1_3 O1_3 Sn1 111.95(12) . . ?
C9_3 N1_3 C6_3 120.44(17) . . ?
C9_3 N1_3 Sn1 131.64(14) . . ?
C6_3 N1_3 Sn1 107.37(12) . . ?
O1_3 C1_3 C2_3 122.86(19) . . ?
O1_3 C1_3 C6_3 118.95(18) . . ?
C2_3 C1_3 C6_3 118.15(19) . . ?
C1_3 C2_3 C3_3 120.9(2) . . ?
C1_3 C2_3 H2_3 119.5 . . ?
C3_3 C2_3 H2_3 119.5 . . ?
C4_3 C3_3 C2_3 121.3(2) . . ?
C4_3 C3_3 H3_3 119.4 . . ?
C2_3 C3_3 H3_3 119.4 . . ?
C3_3 C4_3 C5_3 119.7(2) . . ?
C3_3 C4_3 H4_3 120.1 . . ?
C5_3 C4_3 H4_3 120.1 . . ?
C4_3 C5_3 C6_3 119.0(2) . . ?
C4_3 C5_3 C7_3 124.7(2) . . ?
C6_3 C5_3 C7_3 116.2(2) . . ?
N1_3 C6_3 C5_3 122.18(18) . . ?
N1_3 C6_3 C1_3 117.07(17) . . ?
C5_3 C6_3 C1_3 120.75(19) . . ?
C8_3 C7_3 C5_3 120.4(2) . . ?
C8_3 C7_3 H7_3 119.8 . . ?
C5_3 C7_3 H7_3 119.8 . . ?
C7_3 C8_3 C9_3 120.7(2) . . ?
C7_3 C8_3 H8_3 119.6 . . ?
C9_3 C8_3 H8_3 119.6 . . ?
N1_3 C9_3 C8_3 119.8(2) . . ?
N1_3 C9_3 C10_3 120.16(19) . . ?
C8_3 C9_3 C10_3 120.05(19) . . ?
C9_3 C10_3 H10A_3 109.5 . . ?
C9_3 C10_3 H10B_3 109.5 . . ?
H10A_3 C10_3 H10B_3 109.5 . . ?
C9_3 C10_3 H10C_3 109.5 . . ?
H10A_3 C10_3 H10C_3 109.5 . . ?
H10B_3 C10_3 H10C_3 109.5 . . ?

loop_
_geom_bond_atom_site_label_1
_geom_bond_atom_site_label_2
_geom_bond_distance
_geom_bond_site_symmetry_2
_geom_bond_publ_flag
Sn1 F2 1.9570(13) . ?
Sn1 F1 1.9574(13) . ?
Sn1 O1_2 2.0336(15) . ?
Sn1 O1_3 2.0352(15) . ?
Sn1 N1_2 2.1916(17) . ?
Sn1 N1_3 2.1939(17) . ?
O1_2 C1_2 1.344(3) . ?
N1_2 C9_2 1.337(3) . ?
N1_2 C6_2 1.376(3) . ?
C1_2 C2_2 1.378(3) . ?
C1_2 C6_2 1.423(3) . ?
C2_2 C3_2 1.413(4) . ?
C2_2 H2_2 0.9500 . ?
C3_2 C4_2 1.369(4) . ?
C3_2 H3_2 0.9500 . ?
C4_2 C5_2 1.410(3) . ?
C4_2 H4_2 0.9500 . ?
C5_2 C6_2 1.413(3) . ?
C5_2 C7_2 1.415(3) . ?
C7_2 C8_2 1.360(3) . ?
C7_2 H7_2 0.9500 . ?
C8_2 C9_2 1.415(3) . ?
C8_2 H8_2 0.9500 . ?
C9_2 C10_2 1.496(3) . ?
C10_2 H10A_2 0.9800 . ?
C10_2 H10B_2 0.9800 . ?
C10_2 H10C_2 0.9800 . ?
O1_3 C1_3 1.344(2) . ?
N1_3 C9_3 1.338(3) . ?
N1_3 C6_3 1.374(3) . ?
C1_3 C2_3 1.379(3) . ?
C1_3 C6_3 1.430(3) . ?
C2_3 C3_3 1.411(3) . ?
C2_3 H2_3 0.9500 . ?
C3_3 C4_3 1.373(4) . ?
C3_3 H3_3 0.9500 . ?
C4_3 C5_3 1.410(3) . ?
C4_3 H4_3 0.9500 . ?
C5_3 C6_3 1.416(3) . ?
C5_3 C7_3 1.418(3) . ?
C7_3 C8_3 1.365(3) . ?
C7_3 H7_3 0.9500 . ?
C8_3 C9_3 1.416(3) . ?
C8_3 H8_3 0.9500 . ?
C9_3 C10_3 1.490(3) . ?
C10_3 H10A_3 0.9800 . ?
C10_3 H10B_3 0.9800 . ?
C10_3 H10C_3 0.9800 . ?

loop_
_geom_torsion_atom_site_label_1
_geom_torsion_atom_site_label_2
_geom_torsion_atom_site_label_3
_geom_torsion_atom_site_label_4
_geom_torsion
_geom_torsion_site_symmetry_1
_geom_torsion_site_symmetry_2
_geom_torsion_site_symmetry_3
_geom_torsion_site_symmetry_4
_geom_torsion_publ_flag
Sn1 O1_2 C1_2 C2_2 -163.28(17) . . . . ?
Sn1 O1_2 C1_2 C6_2 18.6(2) . . . . ?
O1_2 C1_2 C2_2 C3_2 -178.6(2) . . . . ?
C6_2 C1_2 C2_2 C3_2 -0.4(3) . . . . ?
C1_2 C2_2 C3_2 C4_2 1.8(4) . . . . ?
C2_2 C3_2 C4_2 C5_2 -1.4(4) . . . . ?
C3_2 C4_2 C5_2 C6_2 -0.4(3) . . . . ?
C3_2 C4_2 C5_2 C7_2 179.0(2) . . . . ?
C9_2 N1_2 C6_2 C5_2 -3.5(3) . . . . ?
Sn1 N1_2 C6_2 C5_2 167.25(16) . . . . ?
C9_2 N1_2 C6_2 C1_2 175.50(19) . . . . ?
Sn1 N1_2 C6_2 C1_2 -13.8(2) . . . . ?
C4_2 C5_2 C6_2 N1_2 -179.21(19) . . . . ?
C7_2 C5_2 C6_2 N1_2 1.3(3) . . . . ?
C4_2 C5_2 C6_2 C1_2 1.9(3) . . . . ?
C7_2 C5_2 C6_2 C1_2 -177.6(2) . . . . ?
O1_2 C1_2 C6_2 N1_2 -2.2(3) . . . . ?
C2_2 C1_2 C6_2 N1_2 179.58(18) . . . . ?
O1_2 C1_2 C6_2 C5_2 176.81(19) . . . . ?
C2_2 C1_2 C6_2 C5_2 -1.4(3) . . . . ?
C4_2 C5_2 C7_2 C8_2 -178.2(2) . . . . ?
C6_2 C5_2 C7_2 C8_2 1.3(3) . . . . ?
C5_2 C7_2 C8_2 C9_2 -1.8(3) . . . . ?
C6_2 N1_2 C9_2 C8_2 2.9(3) . . . . ?
Sn1 N1_2 C9_2 C8_2 -165.37(15) . . . . ?
C6_2 N1_2 C9_2 C10_2 -176.67(18) . . . . ?
Sn1 N1_2 C9_2 C10_2 15.0(3) . . . . ?
C7_2 C8_2 C9_2 N1_2 -0.3(3) . . . . ?
C7_2 C8_2 C9_2 C10_2 179.3(2) . . . . ?
Sn1 O1_3 C1_3 C2_3 -162.50(18) . . . . ?
Sn1 O1_3 C1_3 C6_3 19.5(2) . . . . ?
O1_3 C1_3 C2_3 C3_3 -179.1(2) . . . . ?
C6_3 C1_3 C2_3 C3_3 -1.1(3) . . . . ?
C1_3 C2_3 C3_3 C4_3 2.8(4) . . . . ?
C2_3 C3_3 C4_3 C5_3 -0.9(4) . . . . ?
C3_3 C4_3 C5_3 C6_3 -2.5(3) . . . . ?
C3_3 C4_3 C5_3 C7_3 176.7(2) . . . . ?
C9_3 N1_3 C6_3 C5_3 -4.5(3) . . . . ?
Sn1 N1_3 C6_3 C5_3 167.96(16) . . . . ?
C9_3 N1_3 C6_3 C1_3 174.36(19) . . . . ?
Sn1 N1_3 C6_3 C1_3 -13.2(2) . . . . ?
C4_3 C5_3 C6_3 N1_3 -176.9(2) . . . . ?
C7_3 C5_3 C6_3 N1_3 3.8(3) . . . . ?
C4_3 C5_3 C6_3 C1_3 4.2(3) . . . . ?
C7_3 C5_3 C6_3 C1_3 -175.0(2) . . . . ?
O1_3 C1_3 C6_3 N1_3 -3.3(3) . . . . ?
C2_3 C1_3 C6_3 N1_3 178.7(2) . . . . ?
O1_3 C1_3 C6_3 C5_3 175.64(19) . . . . ?
C2_3 C1_3 C6_3 C5_3 -2.4(3) . . . . ?
C4_3 C5_3 C7_3 C8_3 -179.4(2) . . . . ?
C6_3 C5_3 C7_3 C8_3 -0.2(3) . . . . ?
C5_3 C7_3 C8_3 C9_3 -2.7(3) . . . . ?
C6_3 N1_3 C9_3 C8_3 1.5(3) . . . . ?
Sn1 N1_3 C9_3 C8_3 -168.91(16) . . . . ?
C6_3 N1_3 C9_3 C10_3 -177.8(2) . . . . ?
Sn1 N1_3 C9_3 C10_3 11.8(3) . . . . ?
C7_3 C8_3 C9_3 N1_3 2.2(3) . . . . ?
C7_3 C8_3 C9_3 C10_3 -178.6(2) . . . . ?
